data_1543173
loop_
_publ_author_name
'Lee, Do Nam'
'Kim, Youngmee'

_publ_section_title
;
 <i>catena</i>-Poly[[[[bis(pyridin-2-yl-\k<i>N</i>)amine]zinc(II)]-\m~2~-(2<i>E</i>,4<i>E</i>)-hexa-2,4-dienedioato-\k^4^<i>O</i>^1^,<i>O</i>^1'^:<i>O</i>^6^,<i>O</i>^6'^]
 monohydrate]
;
_journal_coeditor_code LH4006
_journal_issue 4
_journal_name_full IUCrData
_journal_page_first x160636
_journal_paper_doi 10.1107/S2414314616006362
_journal_volume 1
_journal_year 2016
_chemical_formula_iupac '[Zn (C6 H4 O4) (C10 H9 N3)], H2 O'
_chemical_formula_moiety 'C16 H13 N3 O4 Zn, H2 O'
_chemical_formula_sum 'C16 H15 N3 O5 Zn'
_chemical_formula_weight 394.68
_chemical_name_systematic
'<i>catena</i>-Poly[[[[bis(pyridin-2-yl-\k<i>N</i>)amine]zinc(II)]-\m~2~-(2<i>E</i>,4<i>E</i>)-hexa-2,4-dienedioato-\k^4^<i>O</i>^1^,<i>O</i>^1'^:<i>O</i>^6^,<i>O</i>^6'^] monohydrate]'
_space_group_crystal_system monoclinic
_space_group_IT_number 14
_space_group_name_Hall '-P 2yn'
_space_group_name_H-M_alt 'P 1 21/n 1'
_symmetry_space_group_name_Hall '-P 2yn'
_symmetry_space_group_name_H-M 'P 1 21/n 1'
_atom_sites_solution_hydrogens mixed
_audit_creation_method SHELXL-2013
_cell_angle_alpha 90
_cell_angle_beta 91.806(2)
_cell_angle_gamma 90
_cell_formula_units_Z 4
_cell_length_a 8.9885(13)
_cell_length_b 15.430(2)
_cell_length_c 11.4182(16)
_cell_measurement_reflns_used 2966
_cell_measurement_temperature 170(2)
_cell_measurement_theta_max 26.24
_cell_measurement_theta_min 2.22
_cell_volume 1582.8(4)
_computing_cell_refinement
;
SAINT (Bruker, 1997)
;
_computing_data_collection
;
SMART (Bruker, 1997)
;
_computing_data_reduction
;
SAINT (Bruker, 1997)
;
_computing_molecular_graphics
;
SHELXTL (Sheldrick, 2008)
;
_computing_publication_material
;
SHELXTL (Sheldrick, 2008)
;
_computing_structure_refinement
;
SHELXL2013 (Sheldrick, 2015)
;
_computing_structure_solution
;
SHELXS97 (Sheldrick, 2008)
;
_diffrn_ambient_temperature 170(2)
_diffrn_measured_fraction_theta_full 0.998
_diffrn_measured_fraction_theta_max 0.997
_diffrn_measurement_device_type 'Bruker APEX CCD'
_diffrn_measurement_method '\f and \w scans'
_diffrn_radiation_type MoK\a
_diffrn_radiation_wavelength 0.71073
_diffrn_reflns_av_R_equivalents 0.0744
_diffrn_reflns_limit_h_max 10
_diffrn_reflns_limit_h_min -11
_diffrn_reflns_limit_k_max 19
_diffrn_reflns_limit_k_min -17
_diffrn_reflns_limit_l_max 14
_diffrn_reflns_limit_l_min -14
_diffrn_reflns_number 8674
_diffrn_reflns_theta_full 25.242
_diffrn_reflns_theta_max 26.000
_diffrn_reflns_theta_min 2.220
_exptl_absorpt_coefficient_mu 1.586
_exptl_absorpt_correction_type none
_exptl_crystal_colour colorless
_exptl_crystal_density_diffrn 1.656
_exptl_crystal_description rod
_exptl_crystal_F_000 808
_exptl_crystal_size_max 0.20
_exptl_crystal_size_mid 0.08
_exptl_crystal_size_min 0.08
_refine_diff_density_max 0.817
_refine_diff_density_min -0.507
_refine_ls_extinction_method none
_refine_ls_goodness_of_fit_ref 0.909
_refine_ls_hydrogen_treatment mixed
_refine_ls_matrix_type full
_refine_ls_number_parameters 232
_refine_ls_number_reflns 3089
_refine_ls_number_restraints 2
_refine_ls_restrained_S_all 0.909
_refine_ls_R_factor_all 0.0430
_refine_ls_R_factor_gt 0.0343
_refine_ls_shift/su_max 0.000
_refine_ls_shift/su_mean 0.000
_refine_ls_structure_factor_coef Fsqd
_refine_ls_weighting_details 'w=1/[\s^2^(Fo^2^)+(0.0386P)^2^] where P=(Fo^2^+2Fc^2^)/3'
_refine_ls_weighting_scheme calc
_refine_ls_wR_factor_gt 0.0819
_refine_ls_wR_factor_ref 0.0834
_reflns_number_gt 2391
_reflns_number_total 3089
_reflns_threshold_expression 'I > 2\s(I)'
_cod_data_source_file lh4006sup1.cif
_cod_data_source_block I
_cod_database_code 1543173
_shelx_space_group_comment
;
The symmetry employed for this shelxl refinement is uniquely defined
by the following loop, which should always be used as a source of
symmetry information in preference to the above space-group names.
They are only intended as comments.
;
_shelxl_version_number .2013

loop_
_space_group_symop_operation_xyz
'x, y, z'
'-x+1/2, y+1/2, -z+1/2'
'-x, -y, -z'
'x-1/2, -y-1/2, z-1/2'

loop_
_atom_site_type_symbol
_atom_site_label
_atom_site_fract_x
_atom_site_fract_y
_atom_site_fract_z
_atom_site_U_iso_or_equiv
_atom_site_adp_type
_atom_site_calc_flag
_atom_site_occupancy
Zn Zn1 0.23460(3) 0.17315(2) 0.36458(3) 0.01835(11) Uani d 1
O O11 0.4060(2) 0.23845(11) 0.43746(16) 0.0230(4) Uani d 1
O O12 0.2405(2) 0.34027(13) 0.39400(17) 0.0275(5) Uani d 1
O O13 0.3294(2) 0.08005(12) 0.25952(15) 0.0220(4) Uani d 1
O O14 0.3079(2) 0.20738(12) 0.17690(17) 0.0271(5) Uani d 1
N N21 0.0120(2) 0.19005(13) 0.34368(18) 0.0171(5) Uani d 1
N N22 -0.0519(2) 0.12860(14) 0.52676(18) 0.0202(5) Uani d 1
H H22N -0.1257 0.1249 0.5754 0.024 Uiso calc 1
N N23 0.2028(2) 0.09561(14) 0.50930(18) 0.0186(5) Uani d 1
C C11 0.3651(3) 0.31814(17) 0.4334(2) 0.0203(6) Uani d 1
C C12 0.4757(3) 0.38258(17) 0.4777(2) 0.0210(6) Uani d 1
H H12 0.5701 0.3626 0.5062 0.025 Uiso calc 1
C C13 0.4478(3) 0.46740(16) 0.4790(2) 0.0189(6) Uani d 1
H H13 0.3528 0.4863 0.4505 0.023 Uiso calc 1
C C14 0.4636(3) 0.01539(17) 0.0515(2) 0.0183(6) Uani d 1
H H14 0.4374 -0.0258 0.1092 0.022 Uiso calc 1
C C15 0.4311(3) 0.09863(18) 0.0699(2) 0.0214(6) Uani d 1
H H15 0.4604 0.1398 0.0133 0.026 Uiso calc 1
C C16 0.3517(3) 0.13086(18) 0.1738(2) 0.0190(6) Uani d 1
C C21 -0.0364(3) 0.22925(18) 0.2433(2) 0.0227(6) Uani d 1
H H21 0.0344 0.2430 0.1862 0.027 Uiso calc 1
C C22 -0.1815(3) 0.24981(18) 0.2204(3) 0.0278(7) Uani d 1
H H22 -0.2112 0.2756 0.1478 0.033 Uiso calc 1
C C23 -0.2856(3) 0.23254(18) 0.3048(2) 0.0242(6) Uani d 1
H H23 -0.3873 0.2472 0.2912 0.029 Uiso calc 1
C C24 -0.2399(3) 0.19425(17) 0.4073(2) 0.0201(6) Uani d 1
H H24 -0.3090 0.1831 0.4667 0.024 Uiso calc 1
C C25 -0.0897(3) 0.17159(16) 0.4240(2) 0.0180(6) Uani d 1
C C26 0.0778(3) 0.09022(16) 0.5689(2) 0.0173(6) Uani d 1
C C27 0.0723(3) 0.04551(18) 0.6760(2) 0.0228(6) Uani d 1
H H27 -0.0181 0.0420 0.7166 0.027 Uiso calc 1
C C28 0.1984(3) 0.00719(18) 0.7208(2) 0.0255(7) Uani d 1
H H28 0.1970 -0.0226 0.7935 0.031 Uiso calc 1
C C29 0.3296(3) 0.01208(18) 0.6589(2) 0.0242(6) Uani d 1
H H29 0.4182 -0.0152 0.6876 0.029 Uiso calc 1
C C210 0.3272(3) 0.05701(17) 0.5565(2) 0.0227(6) Uani d 1
H H210 0.4172 0.0618 0.5156 0.027 Uiso calc 1
O O1W 0.2013(2) 0.40671(13) 0.16781(17) 0.0265(5) Uani d 1
H H1WA 0.197(3) 0.4654(5) 0.186(2) 0.040 Uiso d 1
H H1WB 0.204(3) 0.3763(17) 0.2381(14) 0.040 Uiso d 1

loop_
_atom_site_aniso_label
_atom_site_aniso_U_11
_atom_site_aniso_U_22
_atom_site_aniso_U_33
_atom_site_aniso_U_12
_atom_site_aniso_U_13
_atom_site_aniso_U_23
Zn1 0.01736(17) 0.01915(19) 0.01871(18) -0.00168(13) 0.00328(12) -0.00258(14)
O11 0.0260(11) 0.0143(10) 0.0287(11) -0.0055(8) 0.0006(8) -0.0032(8)
O12 0.0220(11) 0.0287(12) 0.0314(11) -0.0029(9) -0.0040(9) -0.0058(9)
O13 0.0299(11) 0.0186(10) 0.0180(10) -0.0006(8) 0.0080(8) -0.0018(8)
O14 0.0357(12) 0.0176(11) 0.0284(11) 0.0087(9) 0.0061(9) -0.0021(9)
N21 0.0192(12) 0.0143(12) 0.0180(12) -0.0003(9) 0.0028(9) -0.0014(9)
N22 0.0177(12) 0.0263(14) 0.0168(12) 0.0004(10) 0.0057(9) 0.0050(10)
N23 0.0182(12) 0.0177(12) 0.0200(12) 0.0000(9) 0.0009(9) -0.0011(10)
C11 0.0259(15) 0.0195(15) 0.0158(14) -0.0055(12) 0.0051(11) -0.0025(12)
C12 0.0195(14) 0.0193(15) 0.0241(15) -0.0027(12) 0.0006(11) -0.0029(12)
C13 0.0182(14) 0.0204(15) 0.0182(14) -0.0023(12) 0.0007(11) -0.0015(12)
C14 0.0162(13) 0.0191(15) 0.0196(14) -0.0027(11) 0.0033(11) 0.0002(12)
C15 0.0240(15) 0.0202(15) 0.0203(15) -0.0002(12) 0.0055(11) 0.0003(12)
C16 0.0157(13) 0.0235(16) 0.0178(15) -0.0009(12) 0.0001(11) -0.0028(12)
C21 0.0259(16) 0.0203(15) 0.0223(15) 0.0004(12) 0.0069(12) 0.0022(12)
C22 0.0324(17) 0.0268(17) 0.0244(16) 0.0056(13) 0.0015(13) 0.0066(13)
C23 0.0201(15) 0.0238(16) 0.0288(17) 0.0054(12) -0.0004(12) -0.0002(13)
C24 0.0197(14) 0.0191(15) 0.0217(14) 0.0000(11) 0.0056(11) 0.0000(12)
C25 0.0226(14) 0.0122(13) 0.0193(14) -0.0002(11) 0.0003(11) -0.0039(11)
C26 0.0204(14) 0.0142(14) 0.0174(14) -0.0020(11) -0.0013(11) -0.0048(11)
C27 0.0202(14) 0.0274(16) 0.0212(15) -0.0007(12) 0.0055(11) 0.0006(12)
C28 0.0325(17) 0.0252(16) 0.0189(15) -0.0006(13) -0.0013(12) 0.0042(13)
C29 0.0237(15) 0.0223(16) 0.0264(16) 0.0039(13) -0.0045(12) 0.0016(13)
C210 0.0174(14) 0.0215(16) 0.0292(16) 0.0022(11) 0.0025(12) -0.0015(12)
O1W 0.0296(11) 0.0208(11) 0.0296(12) 0.0023(9) 0.0080(9) -0.0014(9)

loop_
_atom_type_symbol
_atom_type_description
_atom_type_scat_dispersion_real
_atom_type_scat_dispersion_imag
_atom_type_scat_source
C C 0.0033 0.0016 'International Tables Vol C Tables 4.2.6.8 and 6.1.1.4'
H H 0.0000 0.0000 'International Tables Vol C Tables 4.2.6.8 and 6.1.1.4'
N N 0.0061 0.0033 'International Tables Vol C Tables 4.2.6.8 and 6.1.1.4'
O O 0.0106 0.0060 'International Tables Vol C Tables 4.2.6.8 and 6.1.1.4'
Zn Zn 0.2839 1.4301 'International Tables Vol C Tables 4.2.6.8 and 6.1.1.4'

loop_
_geom_angle_atom_site_label_1
_geom_angle_atom_site_label_2
_geom_angle_atom_site_label_3
_geom_angle_site_symmetry_1
_geom_angle_site_symmetry_3
_geom_angle
O11 Zn1 N21 . . 136.85(8)
O11 Zn1 N23 . . 94.76(8)
N21 Zn1 N23 . . 90.45(8)
O11 Zn1 O13 . . 105.36(7)
N21 Zn1 O13 . . 116.36(8)
N23 Zn1 O13 . . 97.54(8)
O11 Zn1 O14 . . 91.85(7)
N21 Zn1 O14 . . 99.78(8)
N23 Zn1 O14 . . 156.86(8)
O13 Zn1 O14 . . 59.32(7)
O11 Zn1 C16 . . 98.74(8)
N21 Zn1 C16 . . 111.57(8)
N23 Zn1 C16 . . 127.56(9)
O13 Zn1 C16 . . 30.05(8)
O14 Zn1 C16 . . 29.31(7)
C11 O11 Zn1 . . 104.57(17)
C16 O13 Zn1 . . 95.50(16)
C16 O14 Zn1 . . 84.84(16)
C25 N21 C21 . . 117.6(2)
C25 N21 Zn1 . . 125.63(18)
C21 N21 Zn1 . . 116.55(18)
C26 N22 C25 . . 133.2(2)
C26 N22 H22N . . 113.4
C25 N22 H22N . . 113.4
C26 N23 C210 . . 117.7(2)
C26 N23 Zn1 . . 125.69(18)
C210 N23 Zn1 . . 115.92(18)
O12 C11 O11 . . 122.0(2)
O12 C11 C12 . . 121.8(2)
O11 C11 C12 . . 116.2(2)
C13 C12 C11 . . 122.5(2)
C13 C12 H12 . . 118.7
C11 C12 H12 . . 118.7
C12 C13 C13 . 3_666 124.5(3)
C12 C13 H13 . . 117.8
C13 C13 H13 3_666 . 117.8
C15 C14 C14 . 3_655 123.5(3)
C15 C14 H14 . . 118.3
C14 C14 H14 3_655 . 118.3
C14 C15 C16 . . 124.0(2)
C14 C15 H15 . . 118.0
C16 C15 H15 . . 118.0
O14 C16 O13 . . 120.2(2)
O14 C16 C15 . . 120.0(2)
O13 C16 C15 . . 119.8(2)
O14 C16 Zn1 . . 65.86(14)
O13 C16 Zn1 . . 54.45(13)
C15 C16 Zn1 . . 173.3(2)
N21 C21 C22 . . 123.2(3)
N21 C21 H21 . . 118.4
C22 C21 H21 . . 118.4
C21 C22 C23 . . 119.0(3)
C21 C22 H22 . . 120.5
C23 C22 H22 . . 120.5
C24 C23 C22 . . 119.2(3)
C24 C23 H23 . . 120.4
C22 C23 H23 . . 120.4
C23 C24 C25 . . 119.2(3)
C23 C24 H24 . . 120.4
C25 C24 H24 . . 120.4
N21 C25 N22 . . 121.8(2)
N21 C25 C24 . . 121.8(2)
N22 C25 C24 . . 116.4(2)
N23 C26 N22 . . 120.7(2)
N23 C26 C27 . . 121.8(2)
N22 C26 C27 . . 117.5(2)
C28 C27 C26 . . 119.2(2)
C28 C27 H27 . . 120.4
C26 C27 H27 . . 120.4
C27 C28 C29 . . 119.5(3)
C27 C28 H28 . . 120.3
C29 C28 H28 . . 120.3
C210 C29 C28 . . 118.2(3)
C210 C29 H29 . . 120.9
C28 C29 H29 . . 120.9
C29 C210 N23 . . 123.7(3)
C29 C210 H210 . . 118.2
N23 C210 H210 . . 118.2
H1WA O1W H1WB . . 107(3)

loop_
_geom_bond_atom_site_label_1
_geom_bond_atom_site_label_2
_geom_bond_site_symmetry_2
_geom_bond_distance
Zn1 O11 . 2.0000(18)
Zn1 N21 . 2.024(2)
Zn1 N23 . 2.067(2)
Zn1 O13 . 2.0719(18)
Zn1 O14 . 2.3225(19)
Zn1 C16 . 2.535(3)
O11 C11 . 1.284(3)
O12 C11 . 1.242(3)
O13 C16 . 1.275(3)
O14 C16 . 1.246(3)
N21 C25 . 1.346(3)
N21 C21 . 1.356(3)
N22 C26 . 1.381(3)
N22 C25 . 1.381(3)
N22 H22N . 0.8800
N23 C26 . 1.335(3)
N23 C210 . 1.362(3)
C11 C12 . 1.484(3)
C12 C13 . 1.333(4)
C12 H12 . 0.9500
C13 C13 3_666 1.447(5)
C13 H13 . 0.9500
C14 C15 . 1.335(4)
C14 C14 3_655 1.444(5)
C14 H14 . 0.9500
C15 C16 . 1.489(4)
C15 H15 . 0.9500
C21 C22 . 1.359(4)
C21 H21 . 0.9500
C22 C23 . 1.390(4)
C22 H22 . 0.9500
C23 C24 . 1.363(4)
C23 H23 . 0.9500
C24 C25 . 1.402(4)
C24 H24 . 0.9500
C26 C27 . 1.406(4)
C27 C28 . 1.364(4)
C27 H27 . 0.9500
C28 C29 . 1.396(4)
C28 H28 . 0.9500
C29 C210 . 1.358(4)
C29 H29 . 0.9500
C210 H210 . 0.9500
O1W H1WA . 0.929(2)
O1W H1WB . 0.930(2)

loop_
_geom_hbond_atom_site_label_D
_geom_hbond_atom_site_label_H
_geom_hbond_atom_site_label_A
_geom_hbond_site_symmetry_A
_geom_hbond_distance_DH
_geom_hbond_distance_HA
_geom_hbond_distance_DA
_geom_hbond_angle_DHA
N22 H22N O1W 4_566 0.88 1.97 2.835(3) 168.0
O1W H1WB O12 . 0.930(2) 1.883(9) 2.791(3) 165(3)
O1W H1WA O13 2 0.929(2) 1.893(5) 2.816(3) 172(3)

_cod_database_fobs_code 1543173
